data_7130022
loop_
_publ_author_name
'Roy, Subhra Kanti'
'Purkait, Anisha'
'Shome, Rajib'
'Das, Saurav'
'Das, Debapratim'
'Ghosh, Siddhartha Sankar'
'Jana, Chandan K.'

_publ_section_title
;
 Proline selective labeling via on-site construction of naphthoxazole
 (NapOx)
;
_journal_name_full 'Chemical Communications'
_journal_paper_doi 10.1039/D2CC01268E
_journal_year 2022
_chemical_compound_source synthesis
_chemical_formula_sum 'C17 H18 N2 O'
_chemical_formula_weight 266.33
_chemical_name_systematic 2-(azepan-1-yl)naphtho[2,1-d]oxazole
_space_group_crystal_system monoclinic
_space_group_IT_number 14
_space_group_name_Hall '-P 2ybc'
_space_group_name_H-M_alt 'P 1 21/c 1'
_atom_sites_solution_hydrogens geom
_audit_creation_method SHELXL-2018/3
_audit_update_record
;
2022-01-27 deposited with the CCDC.	2022-04-19 downloaded from the CCDC.
;
_cell_angle_alpha 90
_cell_angle_beta 102.466(4)
_cell_angle_gamma 90
_cell_formula_units_Z 4
_cell_length_a 5.3217(4)
_cell_length_b 26.6790(17)
_cell_length_c 10.0784(6)
_cell_measurement_reflns_used 16553
_cell_measurement_temperature 296(2)
_cell_measurement_theta_max 25.00
_cell_measurement_theta_min 1.53
_cell_volume 1397.17(16)
_computing_cell_refinement 'Bruker SMART'
_computing_data_collection 'Bruker SMART'
_computing_data_reduction 'Bruker SAINT'
_computing_molecular_graphics 'Bruker SHELXTL'
_computing_publication_material 'Bruker SHELXTL'
_computing_structure_refinement 'SHELXL-2018/3 (Sheldrick, 2018)'
_computing_structure_solution 'Bruker SHELXTL'
_diffrn_ambient_temperature 296(2)
_diffrn_measured_fraction_theta_full 0.999
_diffrn_measured_fraction_theta_max 0.999
_diffrn_measurement_device_type 'CCD area detector'
_diffrn_radiation_probe x-ray
_diffrn_radiation_type MoK\a
_diffrn_radiation_wavelength 0.71073
_diffrn_reflns_av_R_equivalents 0.0373
_diffrn_reflns_av_unetI/netI 0.0231
_diffrn_reflns_Laue_measured_fraction_full 0.999
_diffrn_reflns_Laue_measured_fraction_max 0.999
_diffrn_reflns_limit_h_max 6
_diffrn_reflns_limit_h_min -6
_diffrn_reflns_limit_k_max 31
_diffrn_reflns_limit_k_min -31
_diffrn_reflns_limit_l_max 11
_diffrn_reflns_limit_l_min -11
_diffrn_reflns_number 15150
_diffrn_reflns_point_group_measured_fraction_full 0.999
_diffrn_reflns_point_group_measured_fraction_max 0.999
_diffrn_reflns_theta_full 24.999
_diffrn_reflns_theta_max 24.999
_diffrn_reflns_theta_min 1.527
_exptl_absorpt_coefficient_mu 0.080
_exptl_absorpt_correction_T_max 0.975
_exptl_absorpt_correction_T_min 0.970
_exptl_absorpt_correction_type multi-scan
_exptl_crystal_colour colorless
_exptl_crystal_density_diffrn 1.266
_exptl_crystal_description needle
_exptl_crystal_F_000 568
_exptl_crystal_recrystallization_method 'Re-crystallisation from solvent: ethyl acetate and hexane'
_exptl_crystal_size_max 0.38
_exptl_crystal_size_mid 0.36
_exptl_crystal_size_min 0.32
_refine_diff_density_max 0.308
_refine_diff_density_min -0.354
_refine_diff_density_rms 0.041
_refine_ls_extinction_coef 0.024(7)
_refine_ls_extinction_expression Fc^*^=kFc[1+0.001xFc^2^\l^3^/sin(2\q)]^-1/4^
_refine_ls_extinction_method 'SHELXL-2018/3 (Sheldrick 2018)'
_refine_ls_goodness_of_fit_ref 1.593
_refine_ls_hydrogen_treatment constr
_refine_ls_matrix_type full
_refine_ls_number_parameters 182
_refine_ls_number_reflns 2462
_refine_ls_number_restraints 0
_refine_ls_restrained_S_all 1.593
_refine_ls_R_factor_all 0.0837
_refine_ls_R_factor_gt 0.0658
_refine_ls_shift/su_max 0.000
_refine_ls_shift/su_mean 0.000
_refine_ls_structure_factor_coef Fsqd
_refine_ls_weighting_details 'w=1/[\s^2^(Fo^2^)+(0.1006P)^2^] where P=(Fo^2^+2Fc^2^)/3'
_refine_ls_weighting_scheme calc
_refine_ls_wR_factor_gt 0.2117
_refine_ls_wR_factor_ref 0.2268
_reflns_Friedel_coverage 0.000
_reflns_number_gt 1824
_reflns_number_total 2462
_reflns_threshold_expression 'I > 2\s(I)'
_cod_data_source_file d2cc01268e2.cif
_cod_data_source_block shelx_CCDC1
_cod_depositor_comments
;
The following automatic conversions were performed:

data item '_exptl_absorpt_correction_type' value 'MULTI-SCAN' was
changed to 'multi-scan' in accordance with the
/home/data/users/saulius/crontab/automatic-downloads/rss-feeds/RSC/lib/dictionaries/cif_core.dic
dictionary named 'cif_core.dic' version 2.4.2 last updated on
2011-04-26.

Automatic conversion script
Id: cif_fix_values 7556 2019-12-06 15:28:31Z antanas 
;
_cod_original_sg_symbol_H-M 'P 21/c'
_cod_database_code 7130022
_shelx_shelxl_version_number 2018/3
_shelx_space_group_comment
;
The symmetry employed for this shelxl refinement is uniquely defined
by the following loop, which should always be used as a source of
symmetry information in preference to the above space-group names.
They are only intended as comments.
;

loop_
_space_group_symop_operation_xyz
'x, y, z'
'-x, y+1/2, -z+1/2'
'-x, -y, -z'
'x, -y-1/2, z-1/2'

loop_
_atom_site_label
_atom_site_type_symbol
_atom_site_fract_x
_atom_site_fract_y
_atom_site_fract_z
_atom_site_U_iso_or_equiv
_atom_site_adp_type
_atom_site_occupancy
_atom_site_site_symmetry_order
_atom_site_calc_flag
_atom_site_refinement_flags_posn
_atom_site_refinement_flags_adp
_atom_site_refinement_flags_occupancy
_atom_site_disorder_assembly
_atom_site_disorder_group
O1 O 0.8628(3) 0.14216(6) 0.48938(16) 0.0593(5) Uani 1 1 d . . . . .
N1 N 0.7392(4) 0.06090(7) 0.46389(19) 0.0582(6) Uani 1 1 d . . . . .
N2 N 1.0319(4) 0.09366(8) 0.3402(2) 0.0654(7) Uani 1 1 d . . . . .
C1 C 0.6905(6) 0.21706(9) 0.6835(3) 0.0724(8) Uani 1 1 d . . . . .
H1 H 0.805629 0.230729 0.635921 0.087 Uiso 1 1 calc R U . . .
C2 C 0.5979(7) 0.24609(11) 0.7730(3) 0.0873(10) Uani 1 1 d . . . . .
H2 H 0.653783 0.279048 0.787982 0.105 Uiso 1 1 calc R U . . .
C3 C 0.4193(7) 0.22673(12) 0.8427(3) 0.0874(10) Uani 1 1 d . . . . .
H3 H 0.354957 0.246968 0.902777 0.105 Uiso 1 1 calc R U . . .
C4 C 0.3396(6) 0.17856(11) 0.8229(3) 0.0738(8) Uani 1 1 d . . . . .
H4 H 0.220073 0.166283 0.869829 0.089 Uiso 1 1 calc R U . . .
C5 C 0.4324(5) 0.14667(9) 0.7336(2) 0.0595(7) Uani 1 1 d . . . . .
C6 C 0.6147(5) 0.16652(9) 0.6616(2) 0.0569(7) Uani 1 1 d . . . . .
C7 C 0.3547(5) 0.09561(9) 0.7144(2) 0.0620(7) Uani 1 1 d . . . . .
H7 H 0.235365 0.083276 0.761318 0.074 Uiso 1 1 calc R U . . .
C8 C 0.4476(5) 0.06417(10) 0.6302(2) 0.0605(7) Uani 1 1 d . . . . .
H8 H 0.395572 0.030848 0.620397 0.073 Uiso 1 1 calc R U . . .
C9 C 0.6230(5) 0.08345(9) 0.5593(2) 0.0537(6) Uani 1 1 d . . . . .
C10 C 0.6979(5) 0.13267(9) 0.5762(2) 0.0538(6) Uani 1 1 d . . . . .
C11 C 0.8773(5) 0.09666(9) 0.4288(2) 0.0560(7) Uani 1 1 d . . . . .
C12 C 1.1567(6) 0.13649(12) 0.2954(3) 0.0789(9) Uani 1 1 d . . . . .
H12A H 1.338969 0.129300 0.307602 0.095 Uiso 1 1 calc R U . . .
H12B H 1.139074 0.164816 0.353079 0.095 Uiso 1 1 calc R U . . .
C13 C 1.0554(10) 0.15092(14) 0.1524(4) 0.1149(14) Uani 1 1 d . . . . .
H13A H 0.951689 0.180690 0.154471 0.138 Uiso 1 1 calc R U . . .
H13B H 1.202620 0.161290 0.116749 0.138 Uiso 1 1 calc R U . . .
C14 C 0.9115(11) 0.1193(3) 0.0560(5) 0.210(4) Uani 1 1 d . . . . .
H14A H 0.763236 0.139776 0.016935 0.252 Uiso 1 1 calc R U . . .
H14B H 1.012546 0.117891 -0.013318 0.252 Uiso 1 1 calc R U . . .
C15 C 0.8120(11) 0.07363(18) 0.0518(4) 0.146(2) Uani 1 1 d . . . . .
H15A H 0.853789 0.058137 -0.027832 0.175 Uiso 1 1 calc R U . . .
H15B H 0.627191 0.078699 0.029772 0.175 Uiso 1 1 calc R U . . .
C16 C 0.8550(7) 0.03403(15) 0.1561(3) 0.0958(10) Uani 1 1 d . . . . .
H16A H 0.899804 0.003322 0.115142 0.115 Uiso 1 1 calc R U . . .
H16B H 0.694615 0.028095 0.184475 0.115 Uiso 1 1 calc R U . . .
C17 C 1.0616(6) 0.04498(11) 0.2807(3) 0.0736(8) Uani 1 1 d . . . . .
H17A H 1.058202 0.019179 0.348118 0.088 Uiso 1 1 calc R U . . .
H17B H 1.228312 0.043572 0.256519 0.088 Uiso 1 1 calc R U . . .

loop_
_atom_site_aniso_label
_atom_site_aniso_U_11
_atom_site_aniso_U_22
_atom_site_aniso_U_33
_atom_site_aniso_U_23
_atom_site_aniso_U_13
_atom_site_aniso_U_12
O1 0.0668(11) 0.0530(10) 0.0581(10) 0.0043(8) 0.0137(8) -0.0065(8)
N1 0.0680(14) 0.0534(12) 0.0528(11) 0.0016(9) 0.0122(10) -0.0028(10)
N2 0.0769(15) 0.0652(15) 0.0567(12) 0.0067(10) 0.0203(11) -0.0032(11)
C1 0.0821(18) 0.0520(15) 0.0805(18) -0.0043(13) 0.0119(15) -0.0045(13)
C2 0.113(3) 0.0531(17) 0.096(2) -0.0130(15) 0.0236(19) 0.0031(16)
C3 0.108(3) 0.073(2) 0.082(2) -0.0152(15) 0.0198(19) 0.0151(18)
C4 0.083(2) 0.0738(19) 0.0656(16) -0.0009(14) 0.0175(14) 0.0131(15)
C5 0.0660(16) 0.0599(16) 0.0503(13) 0.0041(11) 0.0071(12) 0.0034(12)
C6 0.0614(16) 0.0509(14) 0.0537(13) 0.0026(10) 0.0018(12) 0.0014(11)
C7 0.0680(17) 0.0624(16) 0.0569(14) 0.0062(11) 0.0165(12) -0.0043(12)
C8 0.0718(17) 0.0500(14) 0.0589(14) 0.0028(11) 0.0126(13) -0.0093(12)
C9 0.0607(15) 0.0504(13) 0.0483(12) 0.0038(10) 0.0077(11) -0.0006(11)
C10 0.0560(14) 0.0535(14) 0.0503(13) 0.0031(10) 0.0081(11) -0.0036(11)
C11 0.0645(16) 0.0541(15) 0.0479(13) 0.0063(10) 0.0086(12) 0.0021(11)
C12 0.0732(19) 0.087(2) 0.0802(19) 0.0166(15) 0.0238(15) -0.0109(15)
C13 0.194(4) 0.079(2) 0.084(2) 0.0265(18) 0.058(3) 0.018(2)
C14 0.190(5) 0.295(8) 0.098(3) 0.106(4) -0.071(3) -0.163(6)
C15 0.218(6) 0.115(3) 0.080(2) -0.023(2) -0.025(3) 0.041(4)
C16 0.110(3) 0.109(2) 0.073(2) -0.0200(18) 0.0303(19) -0.006(2)
C17 0.0815(19) 0.0746(19) 0.0711(17) 0.0061(14) 0.0308(15) 0.0099(14)

loop_
_atom_type_symbol
_atom_type_description
_atom_type_scat_dispersion_real
_atom_type_scat_dispersion_imag
_atom_type_scat_source
C C 0.0033 0.0016 'International Tables Vol C Tables 4.2.6.8 and 6.1.1.4'
H H 0.0000 0.0000 'International Tables Vol C Tables 4.2.6.8 and 6.1.1.4'
N N 0.0061 0.0033 'International Tables Vol C Tables 4.2.6.8 and 6.1.1.4'
O O 0.0106 0.0060 'International Tables Vol C Tables 4.2.6.8 and 6.1.1.4'

loop_
_geom_angle_atom_site_label_1
_geom_angle_atom_site_label_2
_geom_angle_atom_site_label_3
_geom_angle
_geom_angle_site_symmetry_1
_geom_angle_site_symmetry_3
_geom_angle_publ_flag
C11 O1 C10 102.89(17) . . ?
C11 N1 C9 103.5(2) . . ?
C11 N2 C12 123.5(2) . . ?
C11 N2 C17 117.7(2) . . ?
C12 N2 C17 118.7(2) . . ?
C2 C1 C6 121.0(3) . . ?
C2 C1 H1 119.5 . . ?
C6 C1 H1 119.5 . . ?
C1 C2 C3 120.4(3) . . ?
C1 C2 H2 119.8 . . ?
C3 C2 H2 119.8 . . ?
C4 C3 C2 120.2(3) . . ?
C4 C3 H3 119.9 . . ?
C2 C3 H3 119.9 . . ?
C3 C4 C5 121.8(3) . . ?
C3 C4 H4 119.1 . . ?
C5 C4 H4 119.1 . . ?
C4 C5 C7 122.3(3) . . ?
C4 C5 C6 118.1(2) . . ?
C7 C5 C6 119.6(2) . . ?
C10 C6 C1 127.0(3) . . ?
C10 C6 C5 114.6(2) . . ?
C1 C6 C5 118.4(2) . . ?
C8 C7 C5 122.7(2) . . ?
C8 C7 H7 118.6 . . ?
C5 C7 H7 118.6 . . ?
C7 C8 C9 117.9(2) . . ?
C7 C8 H8 121.1 . . ?
C9 C8 H8 121.1 . . ?
C10 C9 N1 109.9(2) . . ?
C10 C9 C8 119.9(2) . . ?
N1 C9 C8 130.1(2) . . ?
C9 C10 C6 125.4(2) . . ?
C9 C10 O1 107.6(2) . . ?
C6 C10 O1 127.0(2) . . ?
N1 C11 N2 127.0(2) . . ?
N1 C11 O1 116.1(2) . . ?
N2 C11 O1 116.9(2) . . ?
N2 C12 C13 114.6(3) . . ?
N2 C12 H12A 108.6 . . ?
C13 C12 H12A 108.6 . . ?
N2 C12 H12B 108.6 . . ?
C13 C12 H12B 108.6 . . ?
H12A C12 H12B 107.6 . . ?
C14 C13 C12 123.8(3) . . ?
C14 C13 H13A 106.4 . . ?
C12 C13 H13A 106.4 . . ?
C14 C13 H13B 106.4 . . ?
C12 C13 H13B 106.4 . . ?
H13A C13 H13B 106.5 . . ?
C15 C14 C13 137.6(4) . . ?
C15 C14 H14A 102.7 . . ?
C13 C14 H14A 102.7 . . ?
C15 C14 H14B 102.7 . . ?
C13 C14 H14B 102.7 . . ?
H14A C14 H14B 105.0 . . ?
C14 C15 C16 129.6(4) . . ?
C14 C15 H15A 104.9 . . ?
C16 C15 H15A 104.9 . . ?
C14 C15 H15B 104.9 . . ?
C16 C15 H15B 104.9 . . ?
H15A C15 H15B 105.8 . . ?
C15 C16 C17 115.4(3) . . ?
C15 C16 H16A 108.4 . . ?
C17 C16 H16A 108.4 . . ?
C15 C16 H16B 108.4 . . ?
C17 C16 H16B 108.4 . . ?
H16A C16 H16B 107.5 . . ?
N2 C17 C16 113.1(2) . . ?
N2 C17 H17A 109.0 . . ?
C16 C17 H17A 109.0 . . ?
N2 C17 H17B 109.0 . . ?
C16 C17 H17B 109.0 . . ?
H17A C17 H17B 107.8 . . ?

loop_
_geom_bond_atom_site_label_1
_geom_bond_atom_site_label_2
_geom_bond_distance
_geom_bond_site_symmetry_2
_geom_bond_publ_flag
O1 C11 1.369(3) . ?
O1 C10 1.390(3) . ?
N1 C11 1.299(3) . ?
N1 C9 1.388(3) . ?
N2 C11 1.341(3) . ?
N2 C12 1.442(3) . ?
N2 C17 1.453(3) . ?
C1 C2 1.360(4) . ?
C1 C6 1.411(3) . ?
C1 H1 0.9300 . ?
C2 C3 1.397(4) . ?
C2 H2 0.9300 . ?
C3 C4 1.355(4) . ?
C3 H3 0.9300 . ?
C4 C5 1.404(4) . ?
C4 H4 0.9300 . ?
C5 C7 1.425(3) . ?
C5 C6 1.432(4) . ?
C6 C10 1.384(3) . ?
C7 C8 1.360(4) . ?
C7 H7 0.9300 . ?
C8 C9 1.391(3) . ?
C8 H8 0.9300 . ?
C9 C10 1.372(3) . ?
C12 C13 1.477(4) . ?
C12 H12A 0.9700 . ?
C12 H12B 0.9700 . ?
C13 C14 1.386(7) . ?
C13 H13A 0.9700 . ?
C13 H13B 0.9700 . ?
C14 C15 1.326(7) . ?
C14 H14A 0.9700 . ?
C14 H14B 0.9700 . ?
C15 C16 1.473(5) . ?
C15 H15A 0.9700 . ?
C15 H15B 0.9700 . ?
C16 C17 1.508(4) . ?
C16 H16A 0.9700 . ?
C16 H16B 0.9700 . ?
C17 H17A 0.9700 . ?
C17 H17B 0.9700 . ?

loop_
_geom_torsion_atom_site_label_1
_geom_torsion_atom_site_label_2
_geom_torsion_atom_site_label_3
_geom_torsion_atom_site_label_4
_geom_torsion
_geom_torsion_site_symmetry_1
_geom_torsion_site_symmetry_2
_geom_torsion_site_symmetry_3
_geom_torsion_site_symmetry_4
_geom_torsion_publ_flag
C6 C1 C2 C3 -1.8(4) . . . . ?
C1 C2 C3 C4 0.9(5) . . . . ?
C2 C3 C4 C5 0.2(4) . . . . ?
C3 C4 C5 C7 178.5(3) . . . . ?
C3 C4 C5 C6 -0.5(4) . . . . ?
C2 C1 C6 C10 -178.5(2) . . . . ?
C2 C1 C6 C5 1.5(4) . . . . ?
C4 C5 C6 C10 179.64(19) . . . . ?
C7 C5 C6 C10 0.6(3) . . . . ?
C4 C5 C6 C1 -0.3(3) . . . . ?
C7 C5 C6 C1 -179.4(2) . . . . ?
C4 C5 C7 C8 -178.6(2) . . . . ?
C6 C5 C7 C8 0.4(4) . . . . ?
C5 C7 C8 C9 -0.9(4) . . . . ?
C11 N1 C9 C10 0.4(2) . . . . ?
C11 N1 C9 C8 178.0(2) . . . . ?
C7 C8 C9 C10 0.4(3) . . . . ?
C7 C8 C9 N1 -177.0(2) . . . . ?
N1 C9 C10 C6 178.6(2) . . . . ?
C8 C9 C10 C6 0.7(4) . . . . ?
N1 C9 C10 O1 0.6(3) . . . . ?
C8 C9 C10 O1 -177.31(19) . . . . ?
C1 C6 C10 C9 178.8(2) . . . . ?
C5 C6 C10 C9 -1.2(3) . . . . ?
C1 C6 C10 O1 -3.6(4) . . . . ?
C5 C6 C10 O1 176.44(19) . . . . ?
C11 O1 C10 C9 -1.3(2) . . . . ?
C11 O1 C10 C6 -179.2(2) . . . . ?
C9 N1 C11 N2 178.6(2) . . . . ?
C9 N1 C11 O1 -1.3(3) . . . . ?
C12 N2 C11 N1 172.9(2) . . . . ?
C17 N2 C11 N1 -3.4(4) . . . . ?
C12 N2 C11 O1 -7.3(3) . . . . ?
C17 N2 C11 O1 176.5(2) . . . . ?
C10 O1 C11 N1 1.7(2) . . . . ?
C10 O1 C11 N2 -178.24(19) . . . . ?
C11 N2 C12 C13 -109.9(3) . . . . ?
C17 N2 C12 C13 66.3(4) . . . . ?
N2 C12 C13 C14 -18.7(7) . . . . ?
C12 C13 C14 C15 3.7(14) . . . . ?
C13 C14 C15 C16 -10.3(16) . . . . ?
C14 C15 C16 C17 -6.7(9) . . . . ?
C11 N2 C17 C16 85.9(3) . . . . ?
C12 N2 C17 C16 -90.5(3) . . . . ?
C15 C16 C17 N2 50.6(4) . . . . ?
